data_4114076
loop_
_publ_author_name
'Alexandra K. de K. Lewis'
'Stephen Caddick'
'F. Geoffrey N. Cloke'
'Norman C. Billingham'
'Peter B. Hitchcock'
'John Leonard'

_publ_section_title
;
 Synthetic, Structural, and Mechanistic Studies on the Oxidative Addition
 of Aromatic Chlorides to a Palladium (N-Heterocyclic Carbene) Complex:
 Relevance to Catalytic Amination
;
_journal_name_full 'Journal of the American Chemical Society'
_journal_page_first 10066
_journal_page_last 10073
_journal_paper_doi 10.1021/ja035565k
_journal_volume 125
_journal_year 2003
_chemical_compound_source 'synthesis as described'
_chemical_formula_moiety '(C29 H47 Cl1 N4 O1 Pd1).2(C6 D6)'
_chemical_formula_sum 'C41 H47 Cl D12 N4 O Pd'
_chemical_formula_weight 777.8
_chemical_name_common '[PdCl(C6H4OMe)(C3H2N2tBu2)2].2(C6D6)'
_chemical_name_systematic
;
 ?
;
_space_group_IT_number 14
_symmetry_cell_setting triclinic
_symmetry_Int_Tables_number 14
_symmetry_space_group_name_Hall '-P 2yn'
_symmetry_space_group_name_H-M 'P 1 21/n 1'
_atom_sites_solution_hydrogens geom
_atom_sites_solution_primary direct
_atom_sites_solution_secondary difmap
_audit_conform_dict_location ftp://ftp.iucr.org/pub/cif_core.dic
_audit_conform_dict_name cif_core.dic
_audit_conform_dict_version 2.2
_audit_creation_date 2002-11-19T16:48:31-00:00
_audit_creation_method 'WinGX routine CIF_UPDATE'
_cell_angle_alpha 90
_cell_angle_beta 99.423(1)
_cell_angle_gamma 90
_cell_formula_units_Z 4
_cell_length_a 12.9986(1)
_cell_length_b 13.6632(1)
_cell_length_c 23.1150(2)
_cell_measurement_reflns_used 39133
_cell_measurement_temperature 223(2)
_cell_measurement_theta_max 25.35
_cell_measurement_theta_min 3.705
_cell_measurement_wavelength 0.71073
_cell_volume 4049.89(6)
_computing_cell_refinement 'HKL Scalepack (Otwinowski & Minor 1997)'
_computing_data_collection 'Collect (Nonius BV, 1997-2000)'
_computing_data_reduction 'HKL Denzo and Scalepack (Otwinowski & Minor 1997)'
_computing_molecular_graphics 'Ortep-3 for Windows (Farrugia, 1997)'
_computing_publication_material 'WinGX publication routines (Farrugia, 1999)'
_computing_structure_refinement 'SHELXL-97 (Sheldrick, 1997)'
_computing_structure_solution 'SHELXS-97 (Sheldrick, 1997)'
_diffrn_ambient_temperature 223(2)
_diffrn_measured_fraction_theta_full 0.978
_diffrn_measured_fraction_theta_max 0.978
_diffrn_measurement_device '95mm CCD camera on \k-goniostat'
_diffrn_measurement_device_type KappaCCD
_diffrn_measurement_method CCD
_diffrn_radiation_monochromator graphite
_diffrn_radiation_probe x-ray
_diffrn_radiation_type MoK\a
_diffrn_radiation_wavelength 0.71073
_diffrn_reflns_av_R_equivalents 0.0422
_diffrn_reflns_av_unetI/netI 0.0254
_diffrn_reflns_limit_h_max 15
_diffrn_reflns_limit_h_min -15
_diffrn_reflns_limit_k_max 16
_diffrn_reflns_limit_k_min -16
_diffrn_reflns_limit_l_max 27
_diffrn_reflns_limit_l_min -27
_diffrn_reflns_number 52813
_diffrn_reflns_theta_full 25.35
_diffrn_reflns_theta_max 25.35
_diffrn_reflns_theta_min 3.75
_exptl_absorpt_coefficient_mu 0.56
_exptl_absorpt_correction_T_max 0.9111
_exptl_absorpt_correction_T_min 0.8542
_exptl_absorpt_correction_type multi-scan
_exptl_absorpt_process_details
;
        [c.f. r.h. blessing, acta cryst. (1995), a51, 33-38]
;
_exptl_crystal_colour colourless
_exptl_crystal_density_diffrn 1.276
_exptl_crystal_description prism
_exptl_crystal_F_000 1616
_exptl_crystal_size_max 0.25
_exptl_crystal_size_mid 0.2
_exptl_crystal_size_min 0.2
_refine_diff_density_max 1.138
_refine_diff_density_min -0.482
_refine_diff_density_rms 0.06
_refine_ls_extinction_coef 0.0015(3)
_refine_ls_extinction_expression Fc^*^=kFc[1+0.001xFc^2^\l^3^/sin(2\q)]^-1/4^
_refine_ls_extinction_method SHELXL
_refine_ls_goodness_of_fit_ref 1.031
_refine_ls_hydrogen_treatment riding
_refine_ls_matrix_type full
_refine_ls_number_parameters 447
_refine_ls_number_reflns 7264
_refine_ls_number_restraints 18
_refine_ls_restrained_S_all 1.034
_refine_ls_R_factor_all 0.0448
_refine_ls_R_factor_gt 0.0366
_refine_ls_shift/su_max 0.006
_refine_ls_shift/su_mean 0
_refine_ls_structure_factor_coef Fsqd
_refine_ls_weighting_details 'calc w=1/[\s^2^(Fo^2^)+(0.0426P)^2^+4.7973P] where P=(Fo^2^+2Fc^2^)/3'
_refine_ls_weighting_scheme calc
_refine_ls_wR_factor_gt 0.0894
_refine_ls_wR_factor_ref 0.0944
_reflns_number_gt 6325
_reflns_number_total 7264
_reflns_threshold_expression >2sigma(I)
_cod_data_source_file ja035565ksi20030619_094237.cif
_cod_data_source_block nov2502
_cod_original_formula_sum 'C41 H47 D12 Cl N4 O Pd'
_cod_database_code 4114076

loop_
_symmetry_equiv_pos_as_xyz
'x, y, z'
'-x+1/2, y+1/2, -z+1/2'
'-x, -y, -z'
'x-1/2, -y-1/2, z-1/2'

loop_
_atom_site_label
_atom_site_type_symbol
_atom_site_fract_x
_atom_site_fract_y
_atom_site_fract_z
_atom_site_U_iso_or_equiv
_atom_site_adp_type
_atom_site_occupancy
_atom_site_symmetry_multiplicity
_atom_site_calc_flag
_atom_site_refinement_flags
_atom_site_disorder_assembly
_atom_site_disorder_group
Pd Pd 0.503016(15) 0.510375(14) 0.235561(8) 0.02777(9) Uani 1 1 d . . .
Cl Cl 0.67590(6) 0.51103(5) 0.29614(3) 0.04495(19) Uani 1 1 d . . .
O O 0.06603(16) 0.49535(17) 0.07195(11) 0.0538(6) Uani 1 1 d . . .
N1 N 0.39792(19) 0.59799(19) 0.33702(10) 0.0426(6) Uani 1 1 d . A .
N2 N 0.44829(19) 0.71420(17) 0.28469(11) 0.0407(6) Uani 1 1 d . . .
N3 N 0.61186(16) 0.42545(16) 0.13521(9) 0.0304(5) Uani 1 1 d . . .
N4 N 0.56590(17) 0.30760(15) 0.18791(10) 0.0327(5) Uani 1 1 d . . .
C1 C 0.4500(2) 0.6139(2) 0.29083(12) 0.0369(6) Uani 1 1 d . . .
C2 C 0.3620(3) 0.6858(3) 0.35618(16) 0.0560(9) Uani 1 1 d . . .
H2 H 0.3228 0.6934 0.3867 0.067 Uiso 1 1 calc R . .
C3 C 0.3922(3) 0.7564(3) 0.32433(15) 0.0550(9) Uani 1 1 d . . .
H3 H 0.3784 0.8235 0.3278 0.066 Uiso 1 1 calc R . .
C4 C 0.3817(3) 0.5036(3) 0.36764(15) 0.0538(9) Uani 1 1 d D . .
C8 C 0.4964(3) 0.7754(2) 0.24229(15) 0.0501(8) Uani 1 1 d . . .
C9 C 0.6056(3) 0.7416(3) 0.24013(19) 0.0650(10) Uani 1 1 d . . .
H9C H 0.636 0.7822 0.2129 0.098 Uiso 1 1 calc R . .
H9B H 0.6041 0.674 0.2272 0.098 Uiso 1 1 calc R . .
H9A H 0.6471 0.7467 0.2789 0.098 Uiso 1 1 calc R . .
C10 C 0.4987(4) 0.8823(3) 0.2615(2) 0.0962(17) Uani 1 1 d . . .
H10C H 0.5412 0.8886 0.3 0.144 Uiso 1 1 calc R . .
H10B H 0.4283 0.9041 0.2633 0.144 Uiso 1 1 calc R . .
H10A H 0.5281 0.9221 0.2335 0.144 Uiso 1 1 calc R . .
C11 C 0.4265(4) 0.7680(3) 0.18221(17) 0.0753(12) Uani 1 1 d . . .
H11C H 0.4551 0.8082 0.1541 0.113 Uiso 1 1 calc R . .
H11B H 0.3569 0.7907 0.1853 0.113 Uiso 1 1 calc R . .
H11A H 0.4232 0.7004 0.1692 0.113 Uiso 1 1 calc R . .
C12 C 0.56121(19) 0.40773(18) 0.18189(11) 0.0282(5) Uani 1 1 d . . .
C13 C 0.6482(3) 0.3394(2) 0.11499(14) 0.0472(8) Uani 1 1 d . . .
H13 H 0.6859 0.333 0.0838 0.057 Uiso 1 1 calc R . .
C14 C 0.6205(3) 0.2672(2) 0.14743(14) 0.0476(8) Uani 1 1 d . . .
H14 H 0.6354 0.2004 0.1436 0.057 Uiso 1 1 calc R . .
C15 C 0.6378(2) 0.5221(2) 0.11010(13) 0.0370(6) Uani 1 1 d . . .
C16 C 0.6670(4) 0.5064(3) 0.04950(17) 0.0666(11) Uani 1 1 d . . .
H16C H 0.6079 0.4791 0.0234 0.1 Uiso 1 1 calc R . .
H16B H 0.7255 0.4616 0.0525 0.1 Uiso 1 1 calc R . .
H16A H 0.6862 0.5686 0.034 0.1 Uiso 1 1 calc R . .
C17 C 0.5459(3) 0.5909(3) 0.10388(17) 0.0584(9) Uani 1 1 d . . .
H17C H 0.5655 0.6534 0.089 0.088 Uiso 1 1 calc R . .
H17B H 0.5248 0.6002 0.1418 0.088 Uiso 1 1 calc R . .
H17A H 0.4884 0.5632 0.0768 0.088 Uiso 1 1 calc R . .
C18 C 0.7319(3) 0.5632(3) 0.15036(17) 0.0649(10) Uani 1 1 d . . .
H18C H 0.7525 0.6246 0.1345 0.097 Uiso 1 1 calc R . .
H18B H 0.7892 0.517 0.1533 0.097 Uiso 1 1 calc R . .
H18A H 0.7142 0.5744 0.189 0.097 Uiso 1 1 calc R . .
C19 C 0.5215(2) 0.2454(2) 0.23101(13) 0.0403(7) Uani 1 1 d . . .
C20 C 0.4057(3) 0.2627(3) 0.2240(2) 0.0900(17) Uani 1 1 d . . .
H20C H 0.3762 0.2217 0.2513 0.135 Uiso 1 1 calc R . .
H20B H 0.3737 0.2468 0.1842 0.135 Uiso 1 1 calc R . .
H20A H 0.3927 0.331 0.2319 0.135 Uiso 1 1 calc R . .
C21 C 0.5787(4) 0.2675(3) 0.29155(16) 0.0703(11) Uani 1 1 d . . .
H21C H 0.5682 0.3355 0.3009 0.105 Uiso 1 1 calc R . .
H21B H 0.6526 0.2552 0.293 0.105 Uiso 1 1 calc R . .
H21A H 0.5523 0.2258 0.3198 0.105 Uiso 1 1 calc R . .
C22 C 0.5390(4) 0.1374(2) 0.2192(2) 0.0782(13) Uani 1 1 d . . .
H22C H 0.5076 0.0978 0.2465 0.117 Uiso 1 1 calc R . .
H22B H 0.6132 0.1242 0.2242 0.117 Uiso 1 1 calc R . .
H22A H 0.5071 0.1215 0.1794 0.117 Uiso 1 1 calc R . .
C23 C 0.3580(2) 0.50862(19) 0.18359(12) 0.0322(6) Uani 1 1 d . . .
C24 C 0.2721(2) 0.5595(2) 0.19610(13) 0.0465(7) Uani 1 1 d . . .
H24 H 0.2804 0.5975 0.2305 0.056 Uiso 1 1 calc R . .
C25 C 0.1741(2) 0.5579(3) 0.16099(14) 0.0484(8) Uani 1 1 d . . .
H25 H 0.1188 0.5941 0.1718 0.058 Uiso 1 1 calc R . .
C26 C 0.1589(2) 0.5029(2) 0.11033(13) 0.0386(7) Uani 1 1 d . . .
C27 C 0.2413(2) 0.4509(2) 0.09591(13) 0.0411(7) Uani 1 1 d . . .
H27 H 0.2321 0.4127 0.0616 0.049 Uiso 1 1 calc R . .
C28 C 0.3379(2) 0.4542(2) 0.13145(12) 0.0361(6) Uani 1 1 d . . .
H28 H 0.3929 0.4182 0.1201 0.043 Uiso 1 1 calc R . .
C29 C -0.0175(3) 0.5555(4) 0.08300(17) 0.0706(11) Uani 1 1 d . . .
H29C H -0.0346 0.5398 0.1212 0.106 Uiso 1 1 calc R . .
H29B H -0.0779 0.5441 0.0531 0.106 Uiso 1 1 calc R . .
H29A H 0.0029 0.6237 0.0822 0.106 Uiso 1 1 calc R . .
C30 C 0.6547(5) 0.7789(4) -0.0232(2) 0.0994(17) Uani 1 1 d . . .
H30 H 0.6465 0.7415 -0.0578 0.119 Uiso 1 1 calc R . .
C31 C 0.7469(5) 0.7800(4) 0.0114(3) 0.115(2) Uani 1 1 d . . .
H31 H 0.8046 0.746 0.0016 0.139 Uiso 1 1 calc R . .
C32 C 0.7537(6) 0.8353(6) 0.0640(3) 0.140(4) Uani 1 1 d . . .
H32 H 0.8175 0.8373 0.0899 0.168 Uiso 1 1 calc R . .
C33 C 0.6715(8) 0.8852(5) 0.0781(3) 0.137(3) Uani 1 1 d . . .
H33 H 0.6791 0.9208 0.1133 0.165 Uiso 1 1 calc R . .
C34 C 0.5786(6) 0.8845(5) 0.0422(3) 0.122(2) Uani 1 1 d . . .
H34 H 0.5209 0.9188 0.0516 0.147 Uiso 1 1 calc R . .
C35 C 0.5716(5) 0.8303(5) -0.0101(2) 0.1076(19) Uani 1 1 d . . .
H35 H 0.5084 0.8295 -0.0365 0.129 Uiso 1 1 calc R . .
C36 C 0.2871(5) 0.7950(5) 0.0202(2) 0.1008(17) Uani 1 1 d . . .
H36 H 0.3471 0.8109 0.0471 0.121 Uiso 1 1 calc R . .
C37 C 0.2592(7) 0.8521(4) -0.0278(4) 0.128(3) Uani 1 1 d . . .
H37 H 0.2992 0.9074 -0.0336 0.154 Uiso 1 1 calc R . .
C38 C 0.1738(9) 0.8295(7) -0.0673(3) 0.162(5) Uani 1 1 d . . .
H38 H 0.1527 0.8666 -0.1014 0.194 Uiso 1 1 calc R . .
C39 C 0.1193(5) 0.7471(8) -0.0535(3) 0.143(3) Uani 1 1 d . . .
H39 H 0.0581 0.7281 -0.0786 0.171 Uiso 1 1 calc R . .
C40 C 0.1524(5) 0.6946(5) -0.0054(3) 0.1038(18) Uani 1 1 d . . .
H40 H 0.1152 0.6386 0.0026 0.125 Uiso 1 1 calc R . .
C41 C 0.2333(5) 0.7195(4) 0.0294(2) 0.0928(15) Uani 1 1 d . . .
H41 H 0.2547 0.6817 0.0632 0.111 Uiso 1 1 calc R . .
C5 C 0.3042(9) 0.4473(9) 0.3300(4) 0.187(7) Uani 0.799(12) 1 d PD A 1
H5C H 0.2982 0.3831 0.347 0.281 Uiso 0.799(12) 1 calc PR A 1
H5B H 0.3247 0.4404 0.2917 0.281 Uiso 0.799(12) 1 calc PR A 1
H5A H 0.2375 0.4806 0.326 0.281 Uiso 0.799(12) 1 calc PR A 1
C6 C 0.3496(10) 0.5247(6) 0.4259(4) 0.154(6) Uani 0.799(12) 1 d PD A 1
H6C H 0.3418 0.4635 0.4461 0.231 Uiso 0.799(12) 1 calc PR A 1
H6B H 0.2837 0.5595 0.4198 0.231 Uiso 0.799(12) 1 calc PR A 1
H6A H 0.4024 0.5645 0.4494 0.231 Uiso 0.799(12) 1 calc PR A 1
C7 C 0.4849(5) 0.4524(5) 0.3822(4) 0.116(3) Uani 0.799(12) 1 d PD A 1
H7C H 0.533 0.4931 0.4083 0.173 Uiso 0.799(12) 1 calc PR A 1
H7B H 0.513 0.4406 0.3464 0.173 Uiso 0.799(12) 1 calc PR A 1
H7A H 0.4755 0.3905 0.4012 0.173 Uiso 0.799(12) 1 calc PR A 1
C6A C 0.2672(17) 0.5099(16) 0.3888(12) 0.079(8) Uiso 0.201(12) 1 d PD A 2
H6A1 H 0.213 0.5143 0.3547 0.119 Uiso 0.201(12) 1 calc PR A 2
H6A2 H 0.2647 0.5674 0.4132 0.119 Uiso 0.201(12) 1 calc PR A 2
H6A3 H 0.2563 0.4517 0.4111 0.119 Uiso 0.201(12) 1 calc PR A 2
C7A C 0.4545(19) 0.483(2) 0.4134(11) 0.095(9) Uiso 0.201(12) 1 d PD A 2
H7A1 H 0.47 0.5417 0.4371 0.143 Uiso 0.201(12) 1 calc PR A 2
H7A2 H 0.5172 0.4612 0.3997 0.143 Uiso 0.201(12) 1 calc PR A 2
H7A3 H 0.4295 0.4324 0.4367 0.143 Uiso 0.201(12) 1 calc PR A 2
C5A C 0.3557(12) 0.4127(12) 0.3256(7) 0.030(4) Uiso 0.201(12) 1 d PD A 2
H5A1 H 0.3185 0.4347 0.288 0.045 Uiso 0.201(12) 1 calc PR A 2
H5A2 H 0.3126 0.3669 0.3429 0.045 Uiso 0.201(12) 1 calc PR A 2
H5A3 H 0.42 0.3808 0.32 0.045 Uiso 0.201(12) 1 calc PR A 2

loop_
_atom_site_aniso_label
_atom_site_aniso_U_11
_atom_site_aniso_U_22
_atom_site_aniso_U_33
_atom_site_aniso_U_23
_atom_site_aniso_U_13
_atom_site_aniso_U_12
Pd 0.02929(13) 0.02735(13) 0.02696(13) -0.00058(8) 0.00547(8) 0.00339(8)
Cl 0.0420(4) 0.0465(4) 0.0419(4) 0.0025(3) -0.0066(3) 0.0027(3)
O 0.0303(11) 0.0760(16) 0.0518(14) -0.0046(11) -0.0033(10) 0.0030(10)
N1 0.0386(13) 0.0565(16) 0.0334(13) -0.0093(11) 0.0080(11) 0.0066(11)
N2 0.0410(13) 0.0381(13) 0.0408(13) -0.0113(11) 0.0004(11) 0.0110(10)
N3 0.0289(11) 0.0317(12) 0.0316(12) -0.0045(9) 0.0078(9) -0.0002(9)
N4 0.0316(12) 0.0277(11) 0.0387(13) -0.0021(9) 0.0056(10) 0.0012(9)
C1 0.0340(14) 0.0439(16) 0.0312(15) -0.0036(12) 0.0005(12) 0.0067(12)
C2 0.0423(18) 0.075(2) 0.052(2) -0.0243(18) 0.0126(16) 0.0109(17)
C3 0.053(2) 0.053(2) 0.059(2) -0.0236(17) 0.0074(17) 0.0149(16)
C4 0.054(2) 0.072(2) 0.0385(18) -0.0005(15) 0.0167(16) -0.0085(16)
C8 0.067(2) 0.0294(15) 0.0531(19) 0.0004(13) 0.0093(17) 0.0111(14)
C9 0.060(2) 0.052(2) 0.085(3) 0.0148(19) 0.017(2) -0.0006(17)
C10 0.145(5) 0.036(2) 0.116(4) -0.015(2) 0.044(4) 0.003(2)
C11 0.097(3) 0.071(3) 0.055(2) 0.0132(19) 0.004(2) 0.018(2)
C12 0.0224(12) 0.0284(13) 0.0322(14) 0.0004(10) -0.0003(10) 0.0000(10)
C13 0.0532(19) 0.0409(17) 0.0529(19) -0.0096(14) 0.0247(16) 0.0033(14)
C14 0.0559(19) 0.0327(16) 0.058(2) -0.0101(14) 0.0193(16) 0.0067(14)
C15 0.0383(15) 0.0383(15) 0.0369(15) 0.0009(12) 0.0133(13) -0.0064(12)
C16 0.099(3) 0.059(2) 0.050(2) 0.0042(16) 0.040(2) 0.000(2)
C17 0.063(2) 0.0480(19) 0.070(2) 0.0236(17) 0.0278(19) 0.0083(16)
C18 0.061(2) 0.066(2) 0.068(2) 0.0016(19) 0.0073(19) -0.0288(19)
C19 0.0433(16) 0.0271(14) 0.0509(18) 0.0090(12) 0.0086(14) 0.0016(12)
C20 0.046(2) 0.087(3) 0.141(4) 0.072(3) 0.030(2) 0.006(2)
C21 0.104(3) 0.056(2) 0.050(2) 0.0137(17) 0.008(2) -0.014(2)
C22 0.120(4) 0.0310(18) 0.090(3) 0.0039(18) 0.038(3) -0.005(2)
C23 0.0313(14) 0.0335(14) 0.0318(14) 0.0037(11) 0.0055(11) 0.0009(11)
C24 0.0400(16) 0.062(2) 0.0375(16) -0.0102(14) 0.0071(13) 0.0107(15)
C25 0.0341(16) 0.068(2) 0.0443(18) -0.0039(15) 0.0089(14) 0.0146(15)
C26 0.0293(14) 0.0492(17) 0.0369(16) 0.0068(12) 0.0043(12) -0.0025(12)
C27 0.0387(16) 0.0454(17) 0.0385(16) -0.0063(13) 0.0044(13) -0.0015(13)
C28 0.0310(14) 0.0398(15) 0.0381(15) -0.0024(12) 0.0071(12) 0.0037(12)
C29 0.0336(18) 0.116(3) 0.060(2) -0.005(2) 0.0042(16) 0.011(2)
C30 0.135(5) 0.084(4) 0.076(3) 0.003(3) 0.008(4) -0.030(3)
C31 0.116(4) 0.099(4) 0.112(5) 0.048(4) -0.037(4) -0.046(3)
C32 0.136(6) 0.143(7) 0.111(6) 0.073(5) -0.065(5) -0.088(5)
C33 0.206(8) 0.121(6) 0.069(3) 0.011(4) -0.028(5) -0.108(6)
C34 0.143(6) 0.114(5) 0.110(5) -0.015(4) 0.022(4) -0.041(4)
C35 0.113(5) 0.116(4) 0.078(3) -0.013(3) -0.028(3) -0.035(4)
C36 0.119(4) 0.105(4) 0.077(3) -0.027(3) 0.015(3) -0.018(4)
C37 0.212(8) 0.046(3) 0.160(6) 0.004(3) 0.130(6) 0.005(4)
C38 0.242(10) 0.192(8) 0.072(4) 0.069(5) 0.082(5) 0.180(8)
C39 0.066(3) 0.265(11) 0.088(5) -0.060(6) -0.015(3) 0.066(5)
C40 0.100(4) 0.112(4) 0.111(5) -0.024(4) 0.051(4) -0.011(4)
C41 0.134(5) 0.085(3) 0.066(3) 0.014(3) 0.035(3) 0.010(3)
C5 0.209(12) 0.205(12) 0.120(7) 0.073(8) -0.058(8) -0.163(11)
C6 0.264(15) 0.143(7) 0.084(6) 0.038(5) 0.115(8) 0.072(8)
C7 0.098(5) 0.075(4) 0.191(8) 0.072(5) 0.079(5) 0.027(4)

loop_
_atom_type_symbol
_atom_type_description
_atom_type_scat_dispersion_real
_atom_type_scat_dispersion_imag
_atom_type_scat_source
C C 0.0033 0.0016 'International Tables Vol C Tables 4.2.6.8 and 6.1.1.4'
H H 0 0 'International Tables Vol C Tables 4.2.6.8 and 6.1.1.4'
Cl Cl 0.1484 0.1585 'International Tables Vol C Tables 4.2.6.8 and 6.1.1.4'
N N 0.0061 0.0033 'International Tables Vol C Tables 4.2.6.8 and 6.1.1.4'
O O 0.0106 0.006 'International Tables Vol C Tables 4.2.6.8 and 6.1.1.4'
Pd Pd -0.9988 1.0072 'International Tables Vol C Tables 4.2.6.8 and 6.1.1.4'

loop_
_geom_angle_atom_site_label_1
_geom_angle_atom_site_label_2
_geom_angle_atom_site_label_3
_geom_angle
C23 Pd C12 91.80(10)
C23 Pd C1 90.16(11)
C12 Pd C1 178.01(10)
C23 Pd Cl 179.19(8)
C12 Pd Cl 87.39(7)
C1 Pd Cl 90.64(8)
C26 O C29 117.1(3)
C1 N1 C2 110.3(3)
C1 N1 C4 128.9(2)
C2 N1 C4 120.8(3)
C1 N2 C3 110.3(3)
C1 N2 C8 128.3(2)
C3 N2 C8 121.3(3)
C12 N3 C13 110.5(2)
C12 N3 C15 128.7(2)
C13 N3 C15 120.5(2)
C12 N4 C14 110.4(2)
C12 N4 C19 128.1(2)
C14 N4 C19 121.5(2)
N1 C1 N2 103.6(2)
N1 C1 Pd 128.3(2)
N2 C1 Pd 127.6(2)
C3 C2 N1 108.0(3)
C2 C3 N2 107.6(3)
C7A C4 C5 134.9(13)
C7A C4 C6 66.0(12)
C5 C4 C6 111.9(6)
C7A C4 C7 39.7(11)
C5 C4 C7 113.4(7)
C6 C4 C7 105.0(5)
C7A C4 N1 114.7(12)
C5 C4 N1 108.2(4)
C6 C4 N1 109.8(4)
C7 C4 N1 108.4(3)
C7A C4 C5A 112.3(12)
N1 C4 C5A 114.7(7)
C7A C4 C6A 109.6(12)
N1 C4 C6A 107.4(9)
C5A C4 C6A 96.4(9)
C9 C8 N2 110.3(3)
C9 C8 C10 109.3(3)
N2 C8 C10 109.5(3)
C9 C8 C11 111.9(3)
N2 C8 C11 107.8(3)
C10 C8 C11 107.9(3)
N3 C12 N4 103.6(2)
N3 C12 Pd 127.81(18)
N4 C12 Pd 128.35(19)
C14 C13 N3 107.7(3)
C13 C14 N4 107.7(3)
N3 C15 C17 111.1(2)
N3 C15 C18 107.3(2)
C17 C15 C18 111.9(3)
N3 C15 C16 109.7(2)
C17 C15 C16 108.2(3)
C18 C15 C16 108.5(3)
N4 C19 C21 108.7(2)
N4 C19 C20 109.1(2)
C21 C19 C20 113.7(4)
N4 C19 C22 110.2(3)
C21 C19 C22 107.1(3)
C20 C19 C22 108.0(3)
C24 C23 C28 113.7(3)
C24 C23 Pd 124.3(2)
C28 C23 Pd 122.0(2)
C23 C24 C25 124.2(3)
C26 C25 C24 119.6(3)
C27 C26 C25 118.7(3)
C27 C26 O 116.2(3)
C25 C26 O 125.2(3)
C26 C27 C28 120.5(3)
C27 C28 C23 123.4(3)
C31 C30 C35 122.1(6)
C30 C31 C32 116.4(7)
C33 C32 C31 122.2(6)
C34 C33 C32 120.8(7)
C33 C34 C35 117.2(7)
C30 C35 C34 121.3(6)
C41 C36 C37 121.2(6)
C38 C37 C36 120.1(6)
C37 C38 C39 114.9(5)
C40 C39 C38 121.2(7)
C41 C40 C39 120.6(7)
C40 C41 C36 122.0(6)

loop_
_geom_bond_atom_site_label_1
_geom_bond_atom_site_label_2
_geom_bond_distance
Pd C23 2.063(3)
Pd C12 2.094(3)
Pd C1 2.097(3)
Pd Cl 2.4456(7)
O C26 1.380(4)
O C29 1.418(4)
N1 C1 1.372(4)
N1 C2 1.386(4)
N1 C4 1.502(4)
N2 C1 1.377(4)
N2 C3 1.386(4)
N2 C8 1.501(4)
N3 C12 1.375(3)
N3 C13 1.378(4)
N3 C15 1.503(3)
N4 C12 1.376(3)
N4 C14 1.379(4)
N4 C19 1.495(4)
C2 C3 1.313(5)
C4 C7A 1.33(2)
C4 C5 1.441(8)
C4 C6 1.501(7)
C4 C7 1.502(7)
C4 C5A 1.579(15)
C4 C6A 1.643(18)
C8 C9 1.501(5)
C8 C10 1.525(5)
C8 C11 1.534(5)
C13 C14 1.324(4)
C15 C17 1.508(4)
C15 C18 1.519(4)
C15 C16 1.525(4)
C19 C21 1.504(5)
C19 C20 1.505(4)
C19 C22 1.525(4)
C23 C24 1.386(4)
C23 C28 1.404(4)
C24 C25 1.393(4)
C25 C26 1.378(4)
C26 C27 1.371(4)
C27 C28 1.384(4)
C30 C31 1.327(7)
C30 C35 1.363(8)
C31 C32 1.423(11)
C32 C33 1.352(11)
C33 C34 1.349(9)
C34 C35 1.408(8)
C36 C41 1.283(7)
C36 C37 1.355(9)
C37 C38 1.353(11)
C38 C39 1.395(12)
C39 C40 1.333(10)
C40 C41 1.262(8)
